data_4034991
loop_
_publ_author_name
'Purvis, Lafe J.'
'Gu, Xingxian'
'Ghosh, Soumen'
'Zhang, Zhuoran'
'Cramer, Christopher J.'
'Douglas, Christopher J.'

_publ_section_title
;
 Synthesis and Characterization of Electron-Deficient Asymmetrically
 Substituted Diarylindenotetracenes.
;
_journal_issue 4
_journal_name_full 'The Journal of organic chemistry'
_journal_page_first 1828
_journal_page_last 1841
_journal_paper_doi 10.1021/acs.joc.7b02756
_journal_volume 83
_journal_year 2018
_chemical_formula_moiety C36H21F
_chemical_formula_sum 'C36 H21 F'
_chemical_formula_weight 472.53
_chemical_melting_point 517.15
_chemical_name_common DiPhMonoFPhIndenotetracene
_chemical_name_systematic 9-(4-fluorophenyl)-10-phenylindeno[1,2,3-fg]tetracene
_space_group_crystal_system monoclinic
_space_group_IT_number 15
_space_group_name_Hall '-C 2yc'
_space_group_name_H-M_alt 'C 1 2/c 1'
_atom_sites_solution_hydrogens geom
_audit_creation_method SHELXL-2014/7
_cell_angle_alpha 90
_cell_angle_beta 112.49(10)
_cell_angle_gamma 90
_cell_formula_units_Z 4
_cell_length_a 15.90(3)
_cell_length_b 19.904(14)
_cell_length_c 7.730(13)
_cell_measurement_reflns_used 4483
_cell_measurement_temperature 123(2)
_cell_measurement_theta_max 74.4135
_cell_measurement_theta_min 3.738
_cell_volume 2260(6)
_computing_cell_refinement 'Saint, Bruker'
_computing_data_collection 'APEXII, Bruker'
_computing_data_reduction 'Saint, Bruker'
_computing_molecular_graphics 'SHELXTL, BRUKER'
_computing_structure_refinement 'SHELXL-2014/7 (Sheldrick, 2014)'
_computing_structure_solution 'SHELXL-2014/7 (Sheldrick, 2014)'
_diffrn_ambient_temperature 123(2)
_diffrn_measured_fraction_theta_full 0.996
_diffrn_measured_fraction_theta_max 0.989
_diffrn_measurement_device_type 'Bruker Photon CCD'
_diffrn_measurement_method 'area detector, omega scans per phi'
_diffrn_radiation_type CuK\a
_diffrn_radiation_wavelength 1.54178
_diffrn_reflns_av_R_equivalents 0.0598
_diffrn_reflns_av_unetI/netI 0.0499
_diffrn_reflns_Laue_measured_fraction_full 0.996
_diffrn_reflns_Laue_measured_fraction_max 0.989
_diffrn_reflns_limit_h_max 19
_diffrn_reflns_limit_h_min -19
_diffrn_reflns_limit_k_max 24
_diffrn_reflns_limit_k_min -24
_diffrn_reflns_limit_l_max 9
_diffrn_reflns_limit_l_min -9
_diffrn_reflns_number 13381
_diffrn_reflns_point_group_measured_fraction_full 0.996
_diffrn_reflns_point_group_measured_fraction_max 0.989
_diffrn_reflns_theta_full 67.679
_diffrn_reflns_theta_max 75.712
_diffrn_reflns_theta_min 3.740
_diffrn_source 'normal-focus sealed tube'
_exptl_absorpt_coefficient_mu 0.663
_exptl_absorpt_correction_T_max 0.7538
_exptl_absorpt_correction_T_min 0.5947
_exptl_absorpt_correction_type multi-scan
_exptl_absorpt_process_details 'SADABS, R. Blessing, 1995'
_exptl_crystal_colour Purple
_exptl_crystal_density_diffrn 1.389
_exptl_crystal_density_method 'not measured'
_exptl_crystal_description rectangle
_exptl_crystal_F_000 984
_exptl_crystal_size_max 0.400
_exptl_crystal_size_mid 0.400
_exptl_crystal_size_min 0.100
_exptl_transmission_factor_max 0.7538
_exptl_transmission_factor_min 0.5947
_refine_diff_density_max 0.193
_refine_diff_density_min -0.256
_refine_diff_density_rms 0.048
_refine_ls_extinction_method none
_refine_ls_goodness_of_fit_ref 1.037
_refine_ls_hydrogen_treatment refU
_refine_ls_matrix_type full
_refine_ls_number_parameters 185
_refine_ls_number_reflns 2324
_refine_ls_number_restraints 0
_refine_ls_restrained_S_all 1.037
_refine_ls_R_factor_all 0.0594
_refine_ls_R_factor_gt 0.0479
_refine_ls_shift/su_max 0.000
_refine_ls_shift/su_mean 0.000
_refine_ls_structure_factor_coef Fsqd
_refine_ls_weighting_details 'w=1/[\s^2^(Fo^2^)+(0.0705P)^2^+0.5358P] where P=(Fo^2^+2Fc^2^)/3'
_refine_ls_weighting_scheme calc
_refine_ls_wR_factor_gt 0.1213
_refine_ls_wR_factor_ref 0.1301
_reflns_Friedel_coverage 0.000
_reflns_number_gt 1888
_reflns_number_total 2324
_reflns_threshold_expression 'I > 2\s(I)'
_cod_data_source_file jo7b02756_si_002.cif
_cod_data_source_block 16075_0m_a_cmpd_8h
_cod_depositor_comments
;
The following automatic conversions were performed:

data item '_chemical_melting_point' value '244C' was changed to
'517.15' -- it was converted from degrees Celsius(C) to Kelvins(K).

Automatic conversion script
Id: cif_fix_values 6909 2019-04-08 15:41:33Z antanas 
;
_cod_original_sg_symbol_H-M 'C 2/c'
_cod_database_code 4034991
_shelx_shelxl_version_number 2014/7
_shelx_space_group_comment
;
The symmetry employed for this shelxl refinement is uniquely defined
by the following loop, which should always be used as a source of
symmetry information in preference to the above space-group names.
They are only intended as comments.
;
_shelx_estimated_absorpt_t_min 0.777
_shelx_estimated_absorpt_t_max 0.937

loop_
_space_group_symop_operation_xyz
'x, y, z'
'-x, y, -z+1/2'
'x+1/2, y+1/2, z'
'-x+1/2, y+1/2, -z+1/2'
'-x, -y, -z'
'x, -y, z-1/2'
'-x+1/2, -y+1/2, -z'
'x+1/2, -y+1/2, z-1/2'

loop_
_atom_site_label
_atom_site_type_symbol
_atom_site_fract_x
_atom_site_fract_y
_atom_site_fract_z
_atom_site_U_iso_or_equiv
_atom_site_adp_type
_atom_site_occupancy
_atom_site_site_symmetry_order
_atom_site_calc_flag
_atom_site_refinement_flags_posn
_atom_site_refinement_flags_adp
_atom_site_refinement_flags_occupancy
_atom_site_disorder_assembly
_atom_site_disorder_group
C001 C 0.5000 0.59847(11) 0.7500 0.0342(4) Uani 1 2 d S T P . .
C002 C 0.5000 0.66997(10) 0.7500 0.0333(4) Uani 1 2 d S T P . .
C003 C 0.45774(10) 0.48807(8) 0.76140(18) 0.0370(3) Uani 1 1 d . . . . .
C004 C 0.43077(9) 0.55832(8) 0.76805(17) 0.0354(3) Uani 1 1 d . . . . .
C005 C 0.64381(10) 0.66153(8) 0.69920(18) 0.0360(3) Uani 1 1 d . . . . .
C006 C 0.57420(9) 0.70126(8) 0.71932(17) 0.0353(3) Uani 1 1 d . . . . .
C007 C 0.35669(10) 0.58902(8) 0.79025(18) 0.0364(3) Uani 1 1 d . . . . .
C008 C 0.51885(10) 0.80685(8) 0.5362(2) 0.0390(4) Uani 1 1 d . . . . .
H008 H 0.4735 0.7811 0.4433 0.042(4) Uiso 1 1 calc R . . . .
C009 C 0.57949(9) 0.77512(8) 0.69478(19) 0.0359(3) Uani 1 1 d . . . . .
C010 C 0.41659(11) 0.42735(8) 0.77333(19) 0.0410(4) Uani 1 1 d . . . . .
H00A H 0.3603 0.4269 0.7894 0.046(5) Uiso 1 1 calc R . . . .
C00B C 0.28364(10) 0.69164(9) 0.84138(19) 0.0399(4) Uani 1 1 d . . . . .
H00B H 0.2822 0.7391 0.8524 0.041(4) Uiso 1 1 calc R . . . .
C00C C 0.64671(10) 0.81402(9) 0.8265(2) 0.0414(4) Uani 1 1 d . . . . .
H00C H 0.6894 0.7931 0.9351 0.043(4) Uiso 1 1 calc R . . . .
C00D C 0.28336(10) 0.55252(8) 0.8109(2) 0.0419(4) Uani 1 1 d . . . . .
H00D H 0.2818 0.5050 0.7989 0.041(4) Uiso 1 1 calc R . . . .
C00E C 0.45895(12) 0.36746(8) 0.7614(2) 0.0444(4) Uani 1 1 d . . . . .
H00E H 0.4311 0.3259 0.7691 0.051(5) Uiso 1 1 calc R . . . .
C00F C 0.52350(11) 0.87536(8) 0.5114(2) 0.0444(4) Uani 1 1 d . . . . .
H00F H 0.4811 0.8966 0.4033 0.055(5) Uiso 1 1 calc R . . . .
C00G C 0.21685(10) 0.65448(9) 0.8646(2) 0.0430(4) Uani 1 1 d . . . . .
H00G H 0.1704 0.6762 0.8928 0.049(5) Uiso 1 1 calc R . . . .
C00H C 0.21627(10) 0.58381(9) 0.8469(2) 0.0441(4) Uani 1 1 d . . . . .
H00H H 0.1687 0.5582 0.8602 0.044(5) Uiso 1 1 calc R . . . .
C00I C 0.59006(11) 0.91240(9) 0.6446(2) 0.0461(4) Uani 1 1 d . . . . .
H16 H 0.5931 0.9595 0.6279 0.02(3) Uiso 0.27(5) 1 calc R . P A 1
F0K F 0.58866(16) 0.97760(18) 0.6103(4) 0.0584(7) Uani 0.5 1 d . . P B 2
C00J C 0.65225(11) 0.88236(9) 0.8017(2) 0.0463(4) Uani 1 1 d . . . . .
H00J H 0.6985 0.9083 0.8922 0.051(5) Uiso 1 1 calc R . . . .

loop_
_atom_site_aniso_label
_atom_site_aniso_U_11
_atom_site_aniso_U_22
_atom_site_aniso_U_33
_atom_site_aniso_U_23
_atom_site_aniso_U_13
_atom_site_aniso_U_12
C001 0.0394(10) 0.0359(11) 0.0243(8) 0.000 0.0088(7) 0.000
C002 0.0366(9) 0.0351(11) 0.0244(8) 0.000 0.0074(7) 0.000
C003 0.0461(7) 0.0360(8) 0.0240(6) 0.0003(5) 0.0078(5) -0.0004(6)
C004 0.0418(8) 0.0360(8) 0.0241(6) 0.0003(5) 0.0078(5) -0.0022(6)
C005 0.0378(7) 0.0405(9) 0.0263(6) 0.0010(5) 0.0085(5) -0.0002(6)
C006 0.0386(7) 0.0377(8) 0.0259(6) 0.0002(5) 0.0083(5) -0.0005(5)
C007 0.0396(7) 0.0397(8) 0.0264(6) -0.0006(5) 0.0086(5) -0.0027(6)
C008 0.0401(7) 0.0386(8) 0.0360(7) -0.0003(6) 0.0121(6) -0.0008(6)
C009 0.0373(7) 0.0376(8) 0.0346(7) -0.0011(6) 0.0158(5) -0.0005(6)
C010 0.0496(8) 0.0391(8) 0.0296(6) 0.0009(6) 0.0099(6) -0.0049(6)
C00B 0.0409(7) 0.0438(9) 0.0324(7) -0.0021(6) 0.0110(6) 0.0001(6)
C00C 0.0427(7) 0.0443(9) 0.0355(7) -0.0005(6) 0.0131(6) -0.0044(6)
C00D 0.0445(8) 0.0427(9) 0.0360(7) -0.0024(6) 0.0126(6) -0.0066(6)
C00E 0.0584(9) 0.0359(8) 0.0305(7) 0.0010(6) 0.0076(6) -0.0034(7)
C00F 0.0447(8) 0.0400(9) 0.0490(8) 0.0065(7) 0.0185(7) 0.0039(6)
C00G 0.0387(7) 0.0514(10) 0.0385(7) -0.0036(6) 0.0144(6) -0.0007(6)
C00H 0.0402(8) 0.0506(10) 0.0412(8) -0.0024(7) 0.0153(6) -0.0082(7)
C00I 0.0536(9) 0.0354(9) 0.0567(9) 0.0004(7) 0.0295(8) -0.0007(7)
F0K 0.0643(15) 0.0326(12) 0.0788(18) -0.0030(11) 0.0280(11) -0.0060(9)
C00J 0.0499(9) 0.0468(10) 0.0445(8) -0.0087(7) 0.0205(7) -0.0119(7)

loop_
_atom_type_symbol
_atom_type_description
_atom_type_scat_dispersion_real
_atom_type_scat_dispersion_imag
_atom_type_scat_source
C C 0.0181 0.0091 'International Tables Vol C Tables 4.2.6.8 and 6.1.1.4'
H H 0.0000 0.0000 'International Tables Vol C Tables 4.2.6.8 and 6.1.1.4'
F F 0.0727 0.0534 'International Tables Vol C Tables 4.2.6.8 and 6.1.1.4'

loop_
_geom_angle_atom_site_label_1
_geom_angle_atom_site_label_2
_geom_angle_atom_site_label_3
_geom_angle
_geom_angle_site_symmetry_1
_geom_angle_site_symmetry_3
C004 C001 C004 110.9(2) . 2_656
C004 C001 C002 124.53(11) . .
C004 C001 C002 124.53(11) 2_656 .
C001 C002 C006 115.78(11) . 2_656
C001 C002 C006 115.78(11) . .
C006 C002 C006 128.4(2) 2_656 .
C010 C003 C003 119.90(11) . 2_656
C010 C003 C004 132.23(17) . .
C003 C003 C004 107.88(9) 2_656 .
C007 C004 C001 119.47(17) . .
C007 C004 C003 133.86(14) . .
C001 C004 C003 106.66(15) . .
C006 C005 C00B 121.15(17) . 2_656
C006 C005 C007 121.99(14) . 2_656
C00B C005 C007 116.80(14) 2_656 2_656
C005 C006 C002 120.22(18) . .
C005 C006 C009 116.91(14) . .
C002 C006 C009 122.75(14) . .
C004 C007 C00D 123.56(17) . .
C004 C007 C005 117.87(14) . 2_656
C00D C007 C005 118.51(14) . 2_656
C00F C008 C009 121.00(15) . .
C00F C008 H008 119.5 . .
C009 C008 H008 119.5 . .
C008 C009 C00C 118.13(17) . .
C008 C009 C006 120.51(13) . .
C00C C009 C006 121.33(14) . .
C00E C010 C003 119.19(18) . .
C00E C010 H00A 120.4 . .
C003 C010 H00A 120.4 . .
C00G C00B C005 122.27(18) . 2_656
C00G C00B H00B 118.9 . .
C005 C00B H00B 118.9 2_656 .
C00J C00C C009 121.13(15) . .
C00J C00C H00C 119.4 . .
C009 C00C H00C 119.4 . .
C00H C00D C007 121.90(18) . .
C00H C00D H00D 119.1 . .
C007 C00D H00D 119.1 . .
C00E C00E C010 120.92(11) 2_656 .
C00E C00E H00E 119.5 2_656 .
C010 C00E H00E 119.5 . .
C00I C00F C008 119.46(16) . .
C00I C00F H00F 120.3 . .
C008 C00F H00F 120.3 . .
C00B C00G C00H 120.31(16) . .
C00B C00G H00G 119.8 . .
C00H C00G H00G 119.8 . .
C00D C00H C00G 120.12(15) . .
C00D C00H H00H 119.9 . .
C00G C00H H00H 119.9 . .
F0K C00I C00F 115.27(19) . .
F0K C00I C00J 123.69(18) . .
C00F C00I C00J 121.04(18) . .
C00F C00I H16 119.5 . .
C00J C00I H16 119.5 . .
C00I C00J C00C 119.22(15) . .
C00I C00J H00J 120.4 . .
C00C C00J H00J 120.4 . .

loop_
_geom_bond_atom_site_label_1
_geom_bond_atom_site_label_2
_geom_bond_distance
_geom_bond_site_symmetry_2
C001 C004 1.410(3) .
C001 C004 1.410(3) 2_656
C001 C002 1.423(3) .
C002 C006 1.432(3) 2_656
C002 C006 1.432(3) .
C003 C010 1.394(2) .
C003 C003 1.420(4) 2_656
C003 C004 1.469(2) .
C004 C007 1.395(3) .
C005 C006 1.416(3) .
C005 C00B 1.437(3) 2_656
C005 C007 1.446(2) 2_656
C006 C009 1.489(2) .
C007 C00D 1.433(3) .
C007 C005 1.446(2) 2_656
C008 C00F 1.383(2) .
C008 C009 1.388(3) .
C008 H008 0.9500 .
C009 C00C 1.395(3) .
C010 C00E 1.389(3) .
C010 H00A 0.9500 .
C00B C00G 1.361(3) .
C00B C005 1.437(3) 2_656
C00B H00B 0.9500 .
C00C C00J 1.381(3) .
C00C H00C 0.9500 .
C00D C00H 1.353(3) .
C00D H00D 0.9500 .
C00E C00E 1.382(4) 2_656
C00E H00E 0.9500 .
C00F C00I 1.375(3) .
C00F H00F 0.9500 .
C00G C00H 1.413(3) .
C00G H00G 0.9500 .
C00H H00H 0.9500 .
C00I F0K 1.323(4) .
C00I C00J 1.375(3) .
C00I H16 0.9500 .
C00J H00J 0.9500 .

loop_
_geom_torsion_atom_site_label_1
_geom_torsion_atom_site_label_2
_geom_torsion_atom_site_label_3
_geom_torsion_atom_site_label_4
_geom_torsion
_geom_torsion_site_symmetry_1
_geom_torsion_site_symmetry_4
C004 C001 C002 C006 3.41(8) . 2_656
C004 C001 C002 C006 -176.59(8) 2_656 2_656
C004 C001 C002 C006 -176.59(8) . .
C004 C001 C002 C006 3.41(8) 2_656 .
C004 C001 C004 C007 179.07(13) 2_656 .
C002 C001 C004 C007 -0.93(13) . .
C004 C001 C004 C003 0.11(6) 2_656 .
C002 C001 C004 C003 -179.89(6) . .
C010 C003 C004 C007 0.9(2) . .
C003 C003 C004 C007 -179.04(14) 2_656 .
C010 C003 C004 C001 179.61(13) . .
C003 C003 C004 C001 -0.28(16) 2_656 .
C00B C005 C006 C002 176.72(10) 2_656 .
C007 C005 C006 C002 -0.39(17) 2_656 .
C00B C005 C006 C009 0.54(18) 2_656 .
C007 C005 C006 C009 -176.57(11) 2_656 .
C001 C002 C006 C005 -2.65(12) . .
C006 C002 C006 C005 177.35(12) 2_656 .
C001 C002 C006 C009 173.30(9) . .
C006 C002 C006 C009 -6.70(9) 2_656 .
C001 C004 C007 C00D -179.59(11) . .
C003 C004 C007 C00D -1.0(2) . .
C001 C004 C007 C005 -2.28(17) . 2_656
C003 C004 C007 C005 176.35(13) . 2_656
C00F C008 C009 C00C -1.5(2) . .
C00F C008 C009 C006 -179.60(14) . .
C005 C006 C009 C008 107.8(2) . .
C002 C006 C009 C008 -68.2(2) . .
C005 C006 C009 C00C -70.2(2) . .
C002 C006 C009 C00C 113.72(19) . .
C003 C003 C010 C00E -0.4(2) 2_656 .
C004 C003 C010 C00E 179.71(13) . .
C008 C009 C00C C00J 0.9(2) . .
C006 C009 C00C C00J 178.97(14) . .
C004 C007 C00D C00H 174.70(13) . .
C005 C007 C00D C00H -2.6(2) 2_656 .
C003 C010 C00E C00E 0.2(2) . 2_656
C009 C008 C00F C00I 1.0(2) . .
C005 C00B C00G C00H -0.8(2) 2_656 .
C007 C00D C00H C00G 0.2(2) . .
C00B C00G C00H C00D 1.5(2) . .
C008 C00F C00I F0K -179.26(17) . .
C008 C00F C00I C00J 0.2(3) . .
F0K C00I C00J C00C 178.62(18) . .
C00F C00I C00J C00C -0.8(3) . .
C009 C00C C00J C00I 0.2(2) . .
